data_7231208
loop_
_publ_author_name
'Chen, En'
'Shao, Jiaan'
'Tang, Pai'
'Shu, Ke'
'Chen, Wenteng'
'Yu, Yongping'

_publ_section_title
;
 Catalyst-free three-component sequencing for efficient assembly of [1,3]
 oxazine N-fused imidazole-2-thiones
;
_journal_issue 16
_journal_name_full 'Green Chemistry'
_journal_page_first 3696
_journal_paper_doi 10.1039/C8GC01766B
_journal_volume 20
_journal_year 2018
_chemical_formula_moiety 'C17 H14 N2 O2 S'
_chemical_formula_sum 'C17 H14 N2 O2 S'
_chemical_formula_weight 310.36
_space_group_crystal_system triclinic
_space_group_IT_number 2
_space_group_name_Hall '-P 1'
_space_group_name_H-M_alt 'P -1'
_symmetry_space_group_name_Hall '-P 1'
_symmetry_space_group_name_H-M 'P -1'
_atom_sites_solution_hydrogens geom
_atom_sites_solution_primary direct
_audit_creation_date 2017-03-08
_audit_creation_method
;
Olex2 1.2
(compiled 2017.03.02 svn.r3394 for OlexSys, GUI svn.r5324)
;
_audit_update_record
;
2017-08-30 deposited with the CCDC.
2018-07-19 downloaded from the CCDC.
;
_cell_angle_alpha 74.013(7)
_cell_angle_beta 72.640(9)
_cell_angle_gamma 69.444(9)
_cell_formula_units_Z 2
_cell_length_a 8.4181(10)
_cell_length_b 9.1433(7)
_cell_length_c 10.4688(9)
_cell_measurement_reflns_used 1613
_cell_measurement_temperature 170
_cell_measurement_theta_max 29.5627
_cell_measurement_theta_min 3.0043
_cell_volume 706.85(13)
_computing_cell_refinement
;
CrysAlisPro, Agilent Technologies,
Version 1.171.35.11 (release 16-05-2011 CrysAlis171 .NET)
(compiled May 16 2011,17:55:39)
;
_computing_data_collection
;
CrysAlisPro, Agilent Technologies,
Version 1.171.35.11 (release 16-05-2011 CrysAlis171 .NET)
(compiled May 16 2011,17:55:39)
;
_computing_data_reduction
;
CrysAlisPro, Agilent Technologies,
Version 1.171.35.11 (release 16-05-2011 CrysAlis171 .NET)
(compiled May 16 2011,17:55:39)
;
_computing_molecular_graphics 'Olex2 (Dolomanov et al., 2009)'
_computing_publication_material 'Olex2 (Dolomanov et al., 2009)'
_computing_structure_refinement 'ShelXL (Sheldrick, 2015)'
_computing_structure_solution 'ShelXS (Sheldrick, 2008)'
_diffrn_ambient_temperature 170
_diffrn_detector_area_resol_mean 10.3592
_diffrn_measured_fraction_theta_full 0.996
_diffrn_measured_fraction_theta_max 0.997
_diffrn_measurement_details
;
#__ type_ start__ end____ width___ exp.time_
  1 omega  -78.00    7.00   1.0000    1.5000
omega____ theta____ kappa____ phi______ frames
    -      -12.7183  -38.0000   30.0000 85

#__ type_ start__ end____ width___ exp.time_
  2 omega  -37.00   55.00   1.0000    1.5000
omega____ theta____ kappa____ phi______ frames
    -      -12.7183   77.0000  -30.0000 92

#__ type_ start__ end____ width___ exp.time_
  3 omega  -79.00   16.00   1.0000    1.5000
omega____ theta____ kappa____ phi______ frames
    -      -12.7183  -77.0000 -150.0000 95
;
_diffrn_measurement_device_type 'Xcalibur, Atlas, Gemini ultra'
_diffrn_measurement_method '\w scans'
_diffrn_orient_matrix_UB_11 -0.0750080000
_diffrn_orient_matrix_UB_12 0.0349433000
_diffrn_orient_matrix_UB_13 -0.0279051000
_diffrn_orient_matrix_UB_21 -0.0412421000
_diffrn_orient_matrix_UB_22 0.0444521000
_diffrn_orient_matrix_UB_23 0.0529453000
_diffrn_orient_matrix_UB_31 0.0346255000
_diffrn_orient_matrix_UB_32 0.0626658000
_diffrn_orient_matrix_UB_33 -0.0405956000
_diffrn_radiation_monochromator graphite
_diffrn_radiation_type MoK\a
_diffrn_radiation_wavelength 0.71073
_diffrn_reflns_av_R_equivalents 0.0372
_diffrn_reflns_av_unetI/netI 0.0593
_diffrn_reflns_Laue_measured_fraction_full 0.996
_diffrn_reflns_Laue_measured_fraction_max 0.997
_diffrn_reflns_limit_h_max 7
_diffrn_reflns_limit_h_min -10
_diffrn_reflns_limit_k_max 9
_diffrn_reflns_limit_k_min -10
_diffrn_reflns_limit_l_max 12
_diffrn_reflns_limit_l_min -12
_diffrn_reflns_number 4356
_diffrn_reflns_point_group_measured_fraction_full 0.996
_diffrn_reflns_point_group_measured_fraction_max 0.997
_diffrn_reflns_theta_full 25.242
_diffrn_reflns_theta_max 25.349
_diffrn_reflns_theta_min 3.010
_diffrn_source 'Enhance (Mo) X-ray Source'
_exptl_absorpt_coefficient_mu 0.238
_exptl_absorpt_correction_T_max 1.00000
_exptl_absorpt_correction_T_min 0.95040
_exptl_absorpt_correction_type multi-scan
_exptl_absorpt_process_details
;
CrysAlisPro, Agilent Technologies,
Version 1.171.35.11 (release 16-05-2011 CrysAlis171 .NET)
(compiled May 16 2011,17:55:39)
Empirical absorption correction using spherical harmonics,
 implemented in SCALE3 ABSPACK scaling algorithm.
;
_exptl_crystal_colour yellow
_exptl_crystal_colour_primary yellow
_exptl_crystal_density_diffrn 1.458
_exptl_crystal_description plate
_exptl_crystal_F_000 324
_exptl_crystal_recrystallization_method 'Re-crystallisation from solvent: acetone'
_exptl_crystal_size_max 0.4
_exptl_crystal_size_mid 0.38
_exptl_crystal_size_min 0.26
_refine_diff_density_max 0.228
_refine_diff_density_min -0.353
_refine_diff_density_rms 0.071
_refine_ls_extinction_method none
_refine_ls_goodness_of_fit_ref 1.063
_refine_ls_hydrogen_treatment constr
_refine_ls_matrix_type full
_refine_ls_number_parameters 200
_refine_ls_number_reflns 2579
_refine_ls_number_restraints 0
_refine_ls_restrained_S_all 1.063
_refine_ls_R_factor_all 0.0622
_refine_ls_R_factor_gt 0.0480
_refine_ls_shift/su_max 0.000
_refine_ls_shift/su_mean 0.000
_refine_ls_structure_factor_coef Fsqd
_refine_ls_weighting_details 'w=1/[\s^2^(Fo^2^)+(0.0492P)^2^+0.1682P] where P=(Fo^2^+2Fc^2^)/3'
_refine_ls_weighting_scheme calc
_refine_ls_wR_factor_gt 0.1078
_refine_ls_wR_factor_ref 0.1218
_reflns_Friedel_coverage 0.000
_reflns_number_gt 2059
_reflns_number_total 2579
_reflns_threshold_expression 'I > 2\s(I)'
_cod_data_source_file c8gc01766b3.cif
_cod_data_source_block 170308_cc20170308
_cod_depositor_comments 'Adding full bibliography for 7231208.cif.'
_cod_database_code 7231208
_shelx_shelxl_version_number 2016/6
_chemical_oxdiff_formula 'c10 h10 n2 o8 s1'
_shelx_space_group_comment
;
The symmetry employed for this shelxl refinement is uniquely defined
by the following loop, which should always be used as a source of
symmetry information in preference to the above space-group names.
They are only intended as comments.
;
_shelx_estimated_absorpt_t_max 0.941
_shelx_estimated_absorpt_t_min 0.911
_reflns_odcompleteness_completeness 99.58
_reflns_odcompleteness_iscentric 1
_reflns_odcompleteness_theta 26.32
_olex2_refinement_description
;
1. Fixed Uiso
 At 1.2 times of:
  All C(H) groups, All C(H,H) groups, All N(H) groups
 At 1.5 times of:
  All C(H,H,H) groups
2.a Secondary CH2 refined with riding coordinates:
 C8(H8A,H8B)
2.b Aromatic/amide H refined with riding coordinates:
 N2(H2), C1(H1), C2(H2A), C3(H3), C4(H4), C12(H12), C13(H13), C14(H14), C16(H16)
2.c Idealised Me refined as rotating group:
 C17(H17A,H17B,H17C)
;
_olex2_submission_special_instructions 'No special instructions were received'

loop_
_space_group_symop_operation_xyz
'x, y, z'
'-x, -y, -z'

loop_
_atom_site_label
_atom_site_type_symbol
_atom_site_fract_x
_atom_site_fract_y
_atom_site_fract_z
_atom_site_U_iso_or_equiv
_atom_site_adp_type
_atom_site_occupancy
_atom_site_site_symmetry_order
_atom_site_calc_flag
_atom_site_refinement_flags_posn
S1 S 0.42836(8) 0.09187(6) 0.68031(6) 0.0280(2) Uani 1 1 d .
O1 O 0.9044(2) 0.36468(17) 0.46904(17) 0.0299(4) Uani 1 1 d .
O2 O 1.1482(2) -0.2040(2) 0.07653(19) 0.0467(5) Uani 1 1 d .
N1 N 0.6695(2) 0.2598(2) 0.58667(18) 0.0228(4) Uani 1 1 d .
N2 N 0.7210(2) 0.0712(2) 0.48052(18) 0.0235(4) Uani 1 1 d .
H2 H 0.713525 -0.011594 0.457829 0.028 Uiso 1 1 calc R
C1 C 0.4822(3) 0.3663(3) 0.7920(2) 0.0307(6) Uani 1 1 d .
H1 H 0.449750 0.271149 0.830960 0.037 Uiso 1 1 calc R
C2 C 0.4145(4) 0.4936(3) 0.8594(3) 0.0374(6) Uani 1 1 d .
H2A H 0.333851 0.485952 0.944836 0.045 Uiso 1 1 calc R
C3 C 0.4628(4) 0.6310(3) 0.8037(3) 0.0415(7) Uani 1 1 d .
H3 H 0.412543 0.718845 0.849168 0.050 Uiso 1 1 calc R
C4 C 0.5838(3) 0.6410(3) 0.6822(3) 0.0352(6) Uani 1 1 d .
H4 H 0.620786 0.734132 0.646363 0.042 Uiso 1 1 calc R
C5 C 0.6526(3) 0.5164(3) 0.6114(2) 0.0265(5) Uani 1 1 d .
C6 C 0.5973(3) 0.3805(2) 0.6675(2) 0.0242(5) Uani 1 1 d .
C7 C 0.8173(3) 0.2607(3) 0.4826(2) 0.0244(5) Uani 1 1 d .
C8 C 0.7822(3) 0.5225(3) 0.4786(3) 0.0312(6) Uani 1 1 d .
H8A H 0.721314 0.560502 0.402705 0.037 Uiso 1 1 calc R
H8B H 0.846188 0.598093 0.470991 0.037 Uiso 1 1 calc R
C9 C 0.6074(3) 0.1408(2) 0.5834(2) 0.0227(5) Uani 1 1 d .
C10 C 0.8518(3) 0.1444(3) 0.4137(2) 0.0248(5) Uani 1 1 d .
C11 C 0.9876(3) 0.0960(3) 0.2955(2) 0.0272(5) Uani 1 1 d .
C12 C 1.1063(3) 0.1816(3) 0.2309(3) 0.0373(6) Uani 1 1 d .
H12 H 1.100332 0.270840 0.263796 0.045 Uiso 1 1 calc R
C13 C 1.2338(4) 0.1360(3) 0.1181(3) 0.0443(7) Uani 1 1 d .
H13 H 1.315313 0.194528 0.074457 0.053 Uiso 1 1 calc R
C14 C 1.2448(4) 0.0082(3) 0.0683(3) 0.0433(7) Uani 1 1 d .
H14 H 1.332297 -0.021037 -0.009555 0.052 Uiso 1 1 calc R
C15 C 1.1270(3) -0.0776(3) 0.1328(2) 0.0345(6) Uani 1 1 d .
C16 C 0.9995(3) -0.0356(3) 0.2469(2) 0.0291(6) Uani 1 1 d .
H16 H 0.920553 -0.096511 0.291777 0.035 Uiso 1 1 calc R
C17 C 1.0390(4) -0.3033(3) 0.1435(3) 0.0481(8) Uani 1 1 d .
H17A H 1.064033 -0.385246 0.090617 0.072 Uiso 1 1 calc GR
H17B H 0.916926 -0.239088 0.151455 0.072 Uiso 1 1 calc GR
H17C H 1.060740 -0.354143 0.234652 0.072 Uiso 1 1 calc GR

loop_
_atom_site_aniso_label
_atom_site_aniso_U_11
_atom_site_aniso_U_22
_atom_site_aniso_U_33
_atom_site_aniso_U_23
_atom_site_aniso_U_13
_atom_site_aniso_U_12
S1 0.0282(4) 0.0307(3) 0.0273(4) -0.0088(3) 0.0013(3) -0.0151(3)
O1 0.0240(9) 0.0282(8) 0.0410(10) -0.0063(7) -0.0083(8) -0.0113(7)
O2 0.0382(12) 0.0605(12) 0.0364(11) -0.0248(9) 0.0000(9) -0.0037(9)
N1 0.0211(11) 0.0245(9) 0.0242(11) -0.0072(8) -0.0035(8) -0.0076(8)
N2 0.0250(11) 0.0212(9) 0.0243(11) -0.0074(8) -0.0021(8) -0.0075(8)
C1 0.0381(15) 0.0297(12) 0.0276(14) -0.0078(11) -0.0103(11) -0.0096(11)
C2 0.0432(17) 0.0387(14) 0.0301(14) -0.0141(12) -0.0054(12) -0.0083(12)
C3 0.0548(19) 0.0330(14) 0.0408(16) -0.0166(12) -0.0158(14) -0.0061(13)
C4 0.0442(17) 0.0258(12) 0.0427(16) -0.0062(11) -0.0190(13) -0.0114(11)
C5 0.0277(13) 0.0249(12) 0.0308(14) -0.0049(10) -0.0154(11) -0.0055(10)
C6 0.0238(13) 0.0241(11) 0.0275(13) -0.0066(10) -0.0115(10) -0.0041(10)
C7 0.0213(13) 0.0270(12) 0.0268(13) -0.0015(10) -0.0080(10) -0.0099(10)
C8 0.0317(14) 0.0242(12) 0.0423(16) -0.0029(11) -0.0135(12) -0.0120(10)
C9 0.0245(13) 0.0206(11) 0.0223(12) -0.0025(9) -0.0064(10) -0.0057(9)
C10 0.0220(13) 0.0267(12) 0.0233(12) -0.0009(10) -0.0046(10) -0.0077(10)
C11 0.0209(13) 0.0336(12) 0.0226(13) -0.0004(10) -0.0060(10) -0.0053(10)
C12 0.0336(16) 0.0390(14) 0.0333(15) -0.0017(12) -0.0020(12) -0.0122(12)
C13 0.0305(16) 0.0500(16) 0.0375(16) 0.0038(13) 0.0057(13) -0.0145(13)
C14 0.0307(16) 0.0550(17) 0.0258(14) -0.0026(13) 0.0035(12) -0.0025(13)
C15 0.0284(14) 0.0424(14) 0.0255(14) -0.0072(12) -0.0083(11) 0.0006(11)
C16 0.0225(13) 0.0361(13) 0.0250(13) -0.0055(11) -0.0041(10) -0.0055(10)
C17 0.0399(18) 0.0559(17) 0.0507(19) -0.0318(15) -0.0039(14) -0.0057(14)

loop_
_atom_type_symbol
_atom_type_description
_atom_type_scat_dispersion_real
_atom_type_scat_dispersion_imag
_atom_type_scat_source
C C 0.0033 0.0016 'International Tables Vol C Tables 4.2.6.8 and 6.1.1.4'
H H 0.0000 0.0000 'International Tables Vol C Tables 4.2.6.8 and 6.1.1.4'
N N 0.0061 0.0033 'International Tables Vol C Tables 4.2.6.8 and 6.1.1.4'
O O 0.0106 0.0060 'International Tables Vol C Tables 4.2.6.8 and 6.1.1.4'
S S 0.1246 0.1234 'International Tables Vol C Tables 4.2.6.8 and 6.1.1.4'

loop_
_geom_angle_atom_site_label_1
_geom_angle_atom_site_label_2
_geom_angle_atom_site_label_3
_geom_angle
C7 O1 C8 109.85(17)
C15 O2 C17 117.93(19)
C7 N1 C6 120.50(17)
C9 N1 C6 130.41(19)
C9 N1 C7 108.77(17)
C9 N2 H2 123.6
C9 N2 C10 112.79(18)
C10 N2 H2 123.6
C2 C1 H1 120.7
C6 C1 H1 120.7
C6 C1 C2 118.7(2)
C1 C2 H2A 119.6
C3 C2 C1 120.7(2)
C3 C2 H2A 119.6
C2 C3 H3 120.0
C4 C3 C2 120.0(2)
C4 C3 H3 120.0
C3 C4 H4 119.7
C3 C4 C5 120.7(2)
C5 C4 H4 119.7
C4 C5 C6 118.3(2)
C4 C5 C8 122.7(2)
C6 C5 C8 119.05(19)
C1 C6 N1 123.47(19)
C1 C6 C5 121.5(2)
C5 C6 N1 115.0(2)
O1 C7 N1 119.26(19)
C10 C7 O1 131.0(2)
C10 C7 N1 109.70(19)
O1 C8 C5 109.92(18)
O1 C8 H8A 109.7
O1 C8 H8B 109.7
C5 C8 H8A 109.7
C5 C8 H8B 109.7
H8A C8 H8B 108.2
N1 C9 S1 129.13(16)
N2 C9 S1 126.19(17)
N2 C9 N1 104.66(19)
N2 C10 C11 123.9(2)
C7 C10 N2 104.04(18)
C7 C10 C11 132.1(2)
C12 C11 C10 119.8(2)
C12 C11 C16 119.4(2)
C16 C11 C10 120.7(2)
C11 C12 H12 120.2
C13 C12 C11 119.5(3)
C13 C12 H12 120.2
C12 C13 H13 119.3
C14 C13 C12 121.4(3)
C14 C13 H13 119.3
C13 C14 H14 120.4
C13 C14 C15 119.2(2)
C15 C14 H14 120.4
O2 C15 C14 115.2(2)
O2 C15 C16 124.2(2)
C14 C15 C16 120.5(2)
C11 C16 H16 120.1
C15 C16 C11 119.9(2)
C15 C16 H16 120.1
O2 C17 H17A 109.5
O2 C17 H17B 109.5
O2 C17 H17C 109.5
H17A C17 H17B 109.5
H17A C17 H17C 109.5
H17B C17 H17C 109.5

loop_
_geom_bond_atom_site_label_1
_geom_bond_atom_site_label_2
_geom_bond_distance
S1 C9 1.677(2)
O1 C7 1.347(3)
O1 C8 1.458(3)
O2 C15 1.372(3)
O2 C17 1.418(3)
N1 C6 1.429(3)
N1 C7 1.389(3)
N1 C9 1.375(3)
N2 H2 0.8800
N2 C9 1.347(3)
N2 C10 1.397(3)
C1 H1 0.9500
C1 C2 1.387(3)
C1 C6 1.377(3)
C2 H2A 0.9500
C2 C3 1.378(4)
C3 H3 0.9500
C3 C4 1.376(4)
C4 H4 0.9500
C4 C5 1.389(3)
C5 C6 1.395(3)
C5 C8 1.490(3)
C7 C10 1.347(3)
C8 H8A 0.9900
C8 H8B 0.9900
C10 C11 1.462(3)
C11 C12 1.387(3)
C11 C16 1.393(3)
C12 H12 0.9500
C12 C13 1.386(4)
C13 H13 0.9500
C13 C14 1.369(4)
C14 H14 0.9500
C14 C15 1.382(4)
C15 C16 1.387(3)
C16 H16 0.9500
C17 H17A 0.9800
C17 H17B 0.9800
C17 H17C 0.9800
